data_2009013
loop_
_publ_author_name
'Linden, Anthony'
'Moya Argilagos, Dally'
'Heimgartner, Heinz'
'Garc\'ia Trimi\~no, Mar\'ia I.'
'Mac\'ias Cabrera, Arturo'

_publ_section_title
;
 `Push--pull' effects in nitroethenamines
;
_journal_issue 10
_journal_name_full 'Acta Crystallographica Section C'
_journal_page_first 1692
_journal_page_last 1698
_journal_paper_doi 10.1107/S0108270199006861
_journal_volume 55
_journal_year 1999
_chemical_formula_moiety 'C16 H20 N4 O3 S '
_chemical_formula_sum 'C16 H20 N4 O3 S'
_chemical_formula_weight 348.42
_chemical_melting_point 447.8(3)
_chemical_name_systematic ' N-cinnamoyl-3,3-bis(dimethylamino)-2-nitrothioacrylamide'
_space_group_IT_number 14
_symmetry_cell_setting monoclinic
_symmetry_space_group_name_Hall '-P 2ybc'
_symmetry_space_group_name_H-M 'P 1 21/c 1'
_cell_angle_alpha 90
_cell_angle_beta 108.930(5)
_cell_angle_gamma 90
_cell_formula_units_Z 4
_cell_length_a 11.9391(8)
_cell_length_b 14.4523(13)
_cell_length_c 10.7398(9)
_cell_measurement_reflns_used 25
_cell_measurement_temperature 173.0(10)
_cell_measurement_theta_max 19.0
_cell_measurement_theta_min 15.5
_cell_volume 1752.9(3)
_computing_cell_refinement 'MSC/AFC Diffractometer Control Software'
_computing_data_collection
;
MSC/AFC Diffractometer Control Software (Molecular Structure
Corporation, 1991)
;
_computing_data_reduction 'TEXSAN (Molecular Structure Corporation, 1989)'
_computing_molecular_graphics 'ORTEPII (Johnson, 1976)'
_computing_publication_material SHELXL97
_computing_structure_refinement 'SHELXL97 (Sheldrick, 1997)'
_computing_structure_solution 'SHELXS86 (Sheldrick, 1990)'
_diffrn_ambient_temperature 173.0(10)
_diffrn_measured_fraction_theta_full 0.964
_diffrn_measured_fraction_theta_max 0.964
_diffrn_measurement_device_type 'Rigaku AFC-5R'
_diffrn_measurement_method '\w/2\q scans'
_diffrn_radiation_monochromator graphite
_diffrn_radiation_source 'Rigaku rotating anode generator'
_diffrn_radiation_type 'Mo K\a'
_diffrn_radiation_wavelength 0.71069
_diffrn_reflns_av_R_equivalents 0.029
_diffrn_reflns_av_sigmaI/netI 0.091
_diffrn_reflns_limit_h_max 15
_diffrn_reflns_limit_h_min -16
_diffrn_reflns_limit_k_max 0
_diffrn_reflns_limit_k_min -20
_diffrn_reflns_limit_l_max 15
_diffrn_reflns_limit_l_min 0
_diffrn_reflns_number 5354
_diffrn_reflns_theta_full 30.0
_diffrn_reflns_theta_max 30
_diffrn_reflns_theta_min 2.5
_diffrn_standards_decay_% insignificant
_diffrn_standards_interval_count 150
_diffrn_standards_number 3
_exptl_absorpt_coefficient_mu 0.206
_exptl_absorpt_correction_type none
_exptl_crystal_colour red
_exptl_crystal_density_diffrn 1.320
_exptl_crystal_density_meas ?
_exptl_crystal_description prism
_exptl_crystal_F_000 736
_exptl_crystal_size_max 0.27
_exptl_crystal_size_mid 0.25
_exptl_crystal_size_min 0.13
_refine_diff_density_max 0.472
_refine_diff_density_min -0.249
_refine_ls_extinction_method none
_refine_ls_goodness_of_fit_ref 1.010
_refine_ls_hydrogen_treatment mixed
_refine_ls_matrix_type full
_refine_ls_number_parameters 225
_refine_ls_number_reflns 5107
_refine_ls_number_restraints 0
_refine_ls_restrained_S_all 1.010
_refine_ls_R_factor_all 0.120
_refine_ls_R_factor_gt 0.051
_refine_ls_shift/su_max 0.001
_refine_ls_shift/su_mean 0.000
_refine_ls_structure_factor_coef Fsqd
_refine_ls_weighting_details 'w = 1/[\s^2^(Fo^2^)+(0.0547P)^2^+0.0973P] where P=(Fo^2^+2Fc^2^)/3'
_refine_ls_weighting_scheme calc
_refine_ls_wR_factor_ref 0.140
_reflns_number_gt 3051
_reflns_number_total 5107
_reflns_threshold_expression 'I > 2\s(I)'
_cod_data_source_file fg1546.cif
_cod_data_source_block 2b
_cod_depositor_comments
;
The following automatic conversions were performed:

'_chemical_melting_point' value '447.5-448' was changed to '447.8(3)'
- the average value was taken and precision was estimated.

Automatic conversion script
Id: cif_fix_values 1646 2011-03-28 12:23:43Z adriana 

The following automatic conversions were performed:

'_chemical_melting_point' value '447.5-448' was changed to '447.8(3)'
- the average value was taken and precision was estimated.

Automatic conversion script
Id: cif_fix_values 1715 2011-07-08 13:25:40Z adriana 

The following automatic conversions were performed:

'_exptl_crystal_density_meas' value 'not measured' was changed to '?'
- the value is perceived as not measured.

Automatic conversion script
Id: cif_fix_values 3008 2015-01-20 13:52:24Z robertas 
;
_cod_original_cell_volume 1752.9(2)
_cod_original_sg_symbol_H-M 'P 21/c'
_cod_original_formula_sum 'C16 H20 N4 O3 S '
_cod_database_code 2009013
_cod_database_fobs_code 2009013

loop_
_symmetry_equiv_pos_as_xyz
'x, y, z'
'-x, y+1/2, -z+1/2'
'-x, -y, -z'
'x, -y-1/2, z-1/2'

loop_
_atom_site_label
_atom_site_fract_x
_atom_site_fract_y
_atom_site_fract_z
_atom_site_U_iso_or_equiv
_atom_site_adp_type
_atom_site_calc_flag
_atom_site_refinement_flags
_atom_site_occupancy
_atom_site_disorder_assembly
_atom_site_disorder_group
_atom_site_type_symbol
S .91169(5) .61074(5) .07821(5) .03102(15) Uani d . 1 . . S
O1 .95094(14) .59980(13) .51437(14) .0322(4) Uani d . 1 . . O
O2 1.13434(13) .64297(12) .54911(14) .0328(4) Uani d . 1 . . O
O3 .67444(14) .53242(14) .07644(15) .0422(5) Uani d . 1 . . O
N1 .82205(14) .56343(13) .27155(17) .0228(4) Uani d . 1 . . N
H1 .840(2) .560(2) .355(3) .043(8) Uiso d . 1 . . H
N2 1.03352(15) .62288(13) .47047(16) .0229(4) Uani d . 1 . . N
N3 1.14537(14) .75012(13) .31705(16) .0215(3) Uani d . 1 . . N
N4 1.19165(14) .60043(13) .27263(16) .0224(4) Uani d . 1 . . N
C1 .91323(16) .59872(14) .23329(19) .0199(4) Uani d . 1 . . C
C2 1.01678(16) .62646(13) .33722(18) .0188(4) Uani d . 1 . . C
C3 1.12158(16) .66079(14) .30580(18) .0188(4) Uani d . 1 . . C
C4 .71102(17) .53102(15) .1957(2) .0228(4) Uani d . 1 . . C
C5 .64440(17) .49040(15) .2772(2) .0233(4) Uani d . 1 . . C
H5 .6759 .4934 .3704 .028 Uiso calc R 1 . . H
C6 .54028(17) .44961(15) .2195(2) .0229(4) Uani d . 1 . . C
H6 .5081 .4565 .1267 .028 Uiso calc R 1 . . H
C7 .46934(17) .39539(14) .2822(2) .0219(4) Uani d . 1 . . C
C8 .37090(18) .34795(15) .2005(2) .0256(4) Uani d . 1 . . C
H8 .3502 .3540 .1076 .031 Uiso calc R 1 . . H
C9 .30287(19) .29208(16) .2531(2) .0308(5) Uani d . 1 . . C
H9 .2371 .2593 .1963 .037 Uiso calc R 1 . . H
C10 .3307(2) .28411(18) .3877(3) .0361(6) Uani d . 1 . . C
H10 .2839 .2462 .4237 .043 Uiso calc R 1 . . H
C11 .4276(2) .3316(2) .4707(2) .0387(6) Uani d . 1 . . C
H11 .4463 .3265 .5634 .046 Uiso calc R 1 . . H
C12 .49703(19) .38652(17) .4189(2) .0304(5) Uani d . 1 . . C
H12 .5636 .4182 .4763 .037 Uiso calc R 1 . . H
C13 1.05432(19) .81778(16) .3213(2) .0284(5) Uani d . 1 . . C
H131 .9766 .7968 .2640 .043 Uiso calc R 1 . . H
H132 1.0726 .8781 .2908 .043 Uiso calc R 1 . . H
H133 1.0532 .8234 .4118 .043 Uiso calc R 1 . . H
C14 1.26580(18) .78734(16) .3470(2) .0294(5) Uani d . 1 . . C
H141 1.3236 .7385 .3857 .044 Uiso calc R 1 . . H
H142 1.2770 .8387 .4095 .044 Uiso calc R 1 . . H
H143 1.2771 .8096 .2657 .044 Uiso calc R 1 . . H
C15 1.2572(2) .62330(18) .1824(2) .0316(5) Uani d . 1 . . C
H151 1.2331 .6846 .1441 .047 Uiso calc R 1 . . H
H152 1.2400 .5771 .1119 .047 Uiso calc R 1 . . H
H153 1.3423 .6235 .2308 .047 Uiso calc R 1 . . H
C16 1.1807(2) .50097(16) .2917(2) .0304(5) Uani d . 1 . . C
H161 1.1393 .4909 .3559 .046 Uiso calc R 1 . . H
H162 1.2597 .4732 .3244 .046 Uiso calc R 1 . . H
H163 1.1356 .4723 .2077 .046 Uiso calc R 1 . . H

loop_
_atom_site_aniso_label
_atom_site_aniso_U_11
_atom_site_aniso_U_22
_atom_site_aniso_U_33
_atom_site_aniso_U_12
_atom_site_aniso_U_13
_atom_site_aniso_U_23
S .0222(2) .0528(4) .0181(2) -.0039(3) .00649(19) .0023(2)
O1 .0310(8) .0470(10) .0234(7) -.0149(7) .0157(6) -.0052(7)
O2 .0261(8) .0477(10) .0195(7) -.0107(7) .0004(6) .0009(7)
O3 .0285(8) .0674(13) .0252(8) -.0202(9) .0011(7) .0061(8)
N1 .0185(8) .0309(10) .0197(8) -.0034(7) .0072(7) .0014(7)
N2 .0211(8) .0284(10) .0194(8) -.0042(7) .0067(7) .0000(7)
N3 .0199(8) .0221(8) .0235(8) -.0018(7) .0083(7) .0020(7)
N4 .0188(8) .0270(9) .0231(8) .0008(7) .0092(6) .0027(7)
C1 .0167(8) .0221(10) .0212(9) .0002(8) .0063(7) .0012(8)
C2 .0171(8) .0215(10) .0188(8) -.0018(7) .0072(7) .0003(8)
C3 .0153(8) .0240(10) .0159(8) -.0013(7) .0034(7) .0035(8)
C4 .0175(9) .0253(11) .0244(9) -.0012(8) .0054(8) .0015(8)
C5 .0199(9) .0277(11) .0238(9) .0006(8) .0089(8) .0026(8)
C6 .0207(9) .0248(11) .0230(9) -.0004(8) .0067(8) .0022(8)
C7 .0178(8) .0210(10) .0270(10) .0012(8) .0071(7) .0028(8)
C8 .0241(10) .0252(11) .0276(10) -.0012(9) .0085(8) -.0018(9)
C9 .0247(10) .0241(11) .0407(13) -.0069(9) .0068(9) .0002(10)
C10 .0270(11) .0366(14) .0442(14) -.0057(10) .0107(10) .0162(11)
C11 .0307(12) .0530(17) .0300(11) -.0044(11) .0064(10) .0156(12)
C12 .0219(10) .0378(13) .0283(11) -.0045(9) .0035(8) .0060(10)
C13 .0320(11) .0255(11) .0296(11) .0034(9) .0126(9) .0031(9)
C14 .0236(10) .0305(12) .0334(12) -.0078(9) .0082(9) .0014(10)
C15 .0283(11) .0408(14) .0327(11) .0010(10) .0196(9) .0023(10)
C16 .0284(11) .0263(11) .0392(12) .0038(9) .0147(10) .0021(10)

loop_
_atom_type_symbol
_atom_type_description
_atom_type_scat_dispersion_real
_atom_type_scat_dispersion_imag
_atom_type_scat_source
C C 0.0033 0.0016
; International Tables for Crystallography (1992).
Vol.C, Tables 4.2.6.8 and 6.1.1.4
;
H H 0.0000 0.0000
; International Tables for Crystallography (1992).
Vol.C, Tables 4.2.6.8 and 6.1.1.4
;
N N 0.0061 0.0033
; International Tables for Crystallography (1992).
Vol.C, Tables 4.2.6.8 and 6.1.1.4
;
O O 0.0106 0.0060
; International Tables for Crystallography (1992).
Vol.C, Tables 4.2.6.8 and 6.1.1.4
;
S S 0.1246 0.1234
; International Tables for Crystallography (1992).
Vol.C, Tables 4.2.6.8 and 6.1.1.4
;

loop_
_geom_angle_atom_site_label_1
_geom_angle_atom_site_label_2
_geom_angle_atom_site_label_3
_geom_angle
_geom_angle_publ_flag
C1 N1 C4 130.02(18) yes
C1 N1 H1 112.2(18) ?
C4 N1 H1 117.8(18) ?
O2 N2 O1 120.04(16) ?
O2 N2 C2 118.16(16) ?
O1 N2 C2 121.80(16) ?
C3 N3 C14 123.00(17) ?
C3 N3 C13 120.87(17) ?
C14 N3 C13 115.43(18) ?
C3 N4 C16 120.80(17) ?
C3 N4 C15 122.95(18) ?
C16 N4 C15 113.88(18) ?
N1 C1 C2 115.95(17) yes
N1 C1 S 125.54(15) yes
C2 C1 S 118.50(14) ?
N2 C2 C1 126.67(17) yes
N2 C2 C3 113.54(16) ?
C1 C2 C3 119.77(16) ?
N3 C3 N4 121.95(17) yes
N3 C3 C2 118.63(17) ?
N4 C3 C2 119.36(18) ?
O3 C4 N1 124.14(19) yes
O3 C4 C5 123.53(19) ?
N1 C4 C5 112.27(17) ?
C6 C5 C4 119.96(19) ?
C6 C5 H5 120.0 ?
C4 C5 H5 120.0 ?
C5 C6 C7 127.83(19) yes
C5 C6 H6 116.1 ?
C7 C6 H6 116.1 ?
C8 C7 C12 118.50(19) ?
C8 C7 C6 117.85(18) ?
C12 C7 C6 123.62(18) yes
C9 C8 C7 120.9(2) ?
C9 C8 H8 119.6 ?
C7 C8 H8 119.6 ?
C10 C9 C8 120.1(2) ?
C10 C9 H9 120.0 ?
C8 C9 H9 120.0 ?
C9 C10 C11 119.9(2) ?
C9 C10 H10 120.1 ?
C11 C10 H10 120.1 ?
C12 C11 C10 120.4(2) ?
C12 C11 H11 119.8 ?
C10 C11 H11 119.8 ?
C11 C12 C7 120.2(2) ?
C11 C12 H12 119.9 ?
C7 C12 H12 119.9 ?
N3 C13 H131 109.5 ?
N3 C13 H132 109.5 ?
H131 C13 H132 109.5 ?
N3 C13 H133 109.5 ?
H131 C13 H133 109.5 ?
H132 C13 H133 109.5 ?
N3 C14 H141 109.5 ?
N3 C14 H142 109.5 ?
H141 C14 H142 109.5 ?
N3 C14 H143 109.5 ?
H141 C14 H143 109.5 ?
H142 C14 H143 109.5 ?
N4 C15 H151 109.5 ?
N4 C15 H152 109.5 ?
H151 C15 H152 109.5 ?
N4 C15 H153 109.5 ?
H151 C15 H153 109.5 ?
H152 C15 H153 109.5 ?
N4 C16 H161 109.5 ?
N4 C16 H162 109.5 ?
H161 C16 H162 109.5 ?
N4 C16 H163 109.5 ?
H161 C16 H163 109.5 ?
H162 C16 H163 109.5 ?

loop_
_geom_bond_atom_site_label_1
_geom_bond_atom_site_label_2
_geom_bond_site_symmetry_2
_geom_bond_distance
_geom_bond_publ_flag
S C1 . 1.669(2) yes
O1 N2 . 1.268(2) ?
O2 N2 . 1.260(2) ?
O3 C4 . 1.211(2) ?
N1 C1 . 1.380(2) yes
N1 C4 . 1.393(3) yes
N1 H1 . .85(3) ?
N2 C2 . 1.380(2) yes
N3 C3 . 1.319(3) yes
N3 C14 . 1.470(3) ?
N3 C13 . 1.474(3) ?
N4 C3 . 1.335(3) yes
N4 C16 . 1.464(3) ?
N4 C15 . 1.468(2) ?
C1 C2 . 1.428(3) yes
C2 C3 . 1.483(2) yes
C4 C5 . 1.482(3) yes
C5 C6 . 1.333(3) yes
C5 H5 . .9500 ?
C6 C7 . 1.467(3) ?
C6 H6 . .9500 ?
C7 C8 . 1.397(3) ?
C7 C12 . 1.403(3) ?
C8 C9 . 1.389(3) ?
C8 H8 . .9500 ?
C9 C10 . 1.379(3) ?
C9 H9 . .9500 ?
C10 C11 . 1.391(3) ?
C10 H10 . .9500 ?
C11 C12 . 1.388(3) ?
C11 H11 . .9500 ?
C12 H12 . .9500 ?
C13 H131 . .9800 ?
C13 H132 . .9800 ?
C13 H133 . .9800 ?
C14 H141 . .9800 ?
C14 H142 . .9800 ?
C14 H143 . .9800 ?
C15 H151 . .9800 ?
C15 H152 . .9800 ?
C15 H153 . .9800 ?
C16 H161 . .9800 ?
C16 H162 . .9800 ?
C16 H163 . .9800 ?

loop_
_geom_hbond_atom_site_label_D
_geom_hbond_atom_site_label_H
_geom_hbond_atom_site_label_A
_geom_hbond_distance_DH
_geom_hbond_distance_HA
_geom_hbond_distance_DA
_geom_hbond_angle_DHA
_geom_hbond_publ_flag
N1 H1 O1 0.85(3) 1.88(3) 2.616(2) 144(3) yes

loop_
_geom_torsion_atom_site_label_1
_geom_torsion_atom_site_label_2
_geom_torsion_atom_site_label_3
_geom_torsion_atom_site_label_4
_geom_torsion
_geom_torsion_publ_flag
C4 N1 C1 C2 179.8(2) yes
C4 N1 C1 S -0.5(3) ?
O2 N2 C2 C1 174.14(19) ?
O1 N2 C2 C1 -5.6(3) ?
O2 N2 C2 C3 -4.1(3) yes
O1 N2 C2 C3 176.24(18) ?
N1 C1 C2 N2 -1.2(3) ?
S C1 C2 N2 179.06(17) yes
N1 C1 C2 C3 176.93(18) yes
S C1 C2 C3 -2.8(3) ?
C14 N3 C3 N4 -25.2(3) ?
C13 N3 C3 N4 164.81(18) ?
C14 N3 C3 C2 151.91(18) ?
C13 N3 C3 C2 -18.1(3) yes
C16 N4 C3 N3 164.92(19) ?
C15 N4 C3 N3 -33.6(3) ?
C16 N4 C3 C2 -12.1(3) yes
C15 N4 C3 C2 149.33(19) ?
N2 C2 C3 N3 -75.3(2) yes
C1 C2 C3 N3 106.4(2) yes
N2 C2 C3 N4 101.9(2) yes
C1 C2 C3 N4 -76.5(2) yes
C1 N1 C4 O3 -3.0(4) ?
C1 N1 C4 C5 174.3(2) yes
O3 C4 C5 C6 2.6(3) ?
N1 C4 C5 C6 -174.8(2) yes
C4 C5 C6 C7 171.3(2) yes
C5 C6 C7 C8 -171.1(2) yes
C5 C6 C7 C12 7.0(4) ?
C12 C7 C8 C9 -1.0(3) ?
C6 C7 C8 C9 177.2(2) ?
C7 C8 C9 C10 1.2(3) ?
C8 C9 C10 C11 -0.4(4) ?
C9 C10 C11 C12 -0.5(4) ?
C10 C11 C12 C7 0.7(4) ?
C8 C7 C12 C11 0.0(3) ?
C6 C7 C12 C11 -178.0(2) ?
